data_7708385
loop_
_publ_author_name
'Priola, Emanuele'
'Giordana, Alessia'
'Mazzeo, Paolo Pio'
'Mahmoudi, Ghodrat'
'Gomila, Rosa Maria'
'Zubkov, Fedor Ivanovich'
'Pokazeev, Kuzma M.'
'Valchuk, karine S.'
'Bacchi, Alessia'
'Zangrando, Ennio'
'Frontera, Antonio'

_publ_section_title
;
 On the nature of recurrent Au&#x00B7;&#x00B7;&#x00B7;\p motifs in
 tris(2,2&#x2019;-bipyridine)M(II) (M = Fe, Co and Ni) dicyanoaurate(I)
 salts: X-ray analysis and theoretical rationalization
;
_journal_name_full 'Dalton Transactions'
_journal_paper_doi 10.1039/D1DT02632A
_journal_year 2021
_chemical_formula_moiety '2(C30 H24 Ni N6), 3(C2 Au N2), 12(H2 O), (O H)'
_chemical_formula_sum 'C66 H73 Au3 N18 Ni2 O13'
_chemical_formula_weight 2034.74
_space_group_crystal_system trigonal
_space_group_IT_number 148
_space_group_name_Hall '-R 3'
_space_group_name_H-M_alt 'R -3 :H'
_atom_sites_solution_hydrogens mixed
_audit_creation_method SHELXL-2018/3
_audit_update_record
;
2021-09-06 deposited with the CCDC.	2021-09-20 downloaded from the CCDC.
;
_cell_angle_alpha 90
_cell_angle_beta 90
_cell_angle_gamma 120
_cell_formula_units_Z 3
_cell_length_a 16.4529(6)
_cell_length_b 16.4529(6)
_cell_length_c 22.4374(14)
_cell_measurement_reflns_used 6533
_cell_measurement_temperature 200(2)
_cell_measurement_theta_max 25.66
_cell_measurement_theta_min 2.02
_cell_volume 5260.0(4)
_computing_cell_refinement
;       
APEX v3
;
_computing_data_collection
;       
APEX v3
;
_computing_data_reduction
;       
APEX v3
;
_computing_publication_material 'Wingx 2018.3 (Farrugia, 2012)'
_computing_structure_refinement 'SHELXL-2018/3 (Sheldrick, 2018)'
_computing_structure_solution OLEX2.1
_diffrn_ambient_temperature 200(2)
_diffrn_detector_area_resol_mean 10.2890
_diffrn_measured_fraction_theta_full 1.000
_diffrn_measured_fraction_theta_max 0.999
_diffrn_measurement_device_type 'Bruker D8 Venture, Photon II detector '
_diffrn_radiation_source 'Microfocused source'
_diffrn_radiation_type MoK\a
_diffrn_radiation_wavelength 0.71073
_diffrn_reflns_av_R_equivalents 0.0823
_diffrn_reflns_av_unetI/netI 0.0489
_diffrn_reflns_Laue_measured_fraction_full 1.000
_diffrn_reflns_Laue_measured_fraction_max 0.999
_diffrn_reflns_limit_h_max 20
_diffrn_reflns_limit_h_min -19
_diffrn_reflns_limit_k_max 20
_diffrn_reflns_limit_k_min -20
_diffrn_reflns_limit_l_max 27
_diffrn_reflns_limit_l_min -27
_diffrn_reflns_number 19600
_diffrn_reflns_point_group_measured_fraction_full 1.000
_diffrn_reflns_point_group_measured_fraction_max 0.999
_diffrn_reflns_theta_full 25.242
_diffrn_reflns_theta_max 26.399
_diffrn_reflns_theta_min 2.311
_exptl_absorpt_coefficient_mu 6.857
_exptl_absorpt_correction_T_max 1.00000
_exptl_absorpt_correction_T_min 0.29603
_exptl_absorpt_correction_type multi-scan
_exptl_absorpt_process_details
;
CrysAlisPro, Agilent Technologies, Version 1.171.36.28 
Empirical absorption correction using spherical harmonics,
implemented in SCALE3 ABSPACK scaling algorithm.
;
_exptl_crystal_colour pink
_exptl_crystal_density_diffrn 1.928
_exptl_crystal_description block
_exptl_crystal_F_000 2979
_exptl_crystal_size_max 0.35
_exptl_crystal_size_mid 0.25
_exptl_crystal_size_min 0.25
_refine_diff_density_max 1.922
_refine_diff_density_min -1.807
_refine_diff_density_rms 0.173
_refine_ls_extinction_coef 0.00033(4)
_refine_ls_extinction_expression Fc^*^=kFc[1+0.001xFc^2^\l^3^/sin(2\q)]^-1/4^
_refine_ls_extinction_method 'SHELXL-2018/3 (Sheldrick 2018)'
_refine_ls_goodness_of_fit_ref 1.099
_refine_ls_hydrogen_treatment constr
_refine_ls_matrix_type full
_refine_ls_number_parameters 156
_refine_ls_number_reflns 2405
_refine_ls_number_restraints 0
_refine_ls_restrained_S_all 1.099
_refine_ls_R_factor_all 0.0739
_refine_ls_R_factor_gt 0.0410
_refine_ls_shift/su_max 0.000
_refine_ls_shift/su_mean 0.000
_refine_ls_structure_factor_coef Fsqd
_refine_ls_weighting_details 'w=1/[\s^2^(Fo^2^)+(0.0475P)^2^+33.7465P] where P=(Fo^2^+2Fc^2^)/3'
_refine_ls_weighting_scheme calc
_refine_ls_wR_factor_gt 0.0942
_refine_ls_wR_factor_ref 0.1093
_reflns_Friedel_coverage 0.000
_reflns_number_gt 1767
_reflns_number_total 2405
_reflns_threshold_expression 'I > 2\s(I)'
_cod_data_source_file d1dt02632a2.cif
_cod_data_source_block 3
_cod_original_cell_volume 5260.0(5)
_cod_database_code 7708385
_shelx_shelxl_version_number 2018/3
_shelx_space_group_comment
;
The symmetry employed for this shelxl refinement is uniquely defined
by the following loop, which should always be used as a source of
symmetry information in preference to the above space-group names.
They are only intended as comments.
;

loop_
_space_group_symop_operation_xyz
'x, y, z'
'-y, x-y, z'
'-x+y, -x, z'
'x+2/3, y+1/3, z+1/3'
'-y+2/3, x-y+1/3, z+1/3'
'-x+y+2/3, -x+1/3, z+1/3'
'x+1/3, y+2/3, z+2/3'
'-y+1/3, x-y+2/3, z+2/3'
'-x+y+1/3, -x+2/3, z+2/3'
'-x, -y, -z'
'y, -x+y, -z'
'x-y, x, -z'
'-x+2/3, -y+1/3, -z+1/3'
'y+2/3, -x+y+1/3, -z+1/3'
'x-y+2/3, x+1/3, -z+1/3'
'-x+1/3, -y+2/3, -z+2/3'
'y+1/3, -x+y+2/3, -z+2/3'
'x-y+1/3, x+2/3, -z+2/3'

loop_
_atom_site_label
_atom_site_type_symbol
_atom_site_fract_x
_atom_site_fract_y
_atom_site_fract_z
_atom_site_U_iso_or_equiv
_atom_site_adp_type
_atom_site_occupancy
_atom_site_site_symmetry_order
_atom_site_calc_flag
_atom_site_refinement_flags_posn
_atom_site_refinement_flags_adp
_atom_site_refinement_flags_occupancy
_atom_site_disorder_assembly
_atom_site_disorder_group
Au Au 1.166667 0.833333 0.833333 0.04232(19) Uani 1 2 d S . P . .
Ni Ni 0.666667 0.333333 0.50826(6) 0.0322(4) Uani 1 3 d S T P . .
N1 N 0.6848(4) 0.4490(4) 0.4589(2) 0.0362(13) Uani 1 1 d . . . . .
N2 N 0.7703(4) 0.4441(4) 0.5582(2) 0.0366(14) Uani 1 1 d . . . . .
C1 C 0.6415(5) 0.4473(5) 0.4081(3) 0.0397(17) Uani 1 1 d . . . . .
H1 H 0.593536 0.388649 0.393328 0.048 Uiso 1 1 calc R U . . .
C2 C 0.6638(6) 0.5276(6) 0.3765(3) 0.0445(18) Uani 1 1 d . . . . .
H2 H 0.631933 0.524219 0.340452 0.053 Uiso 1 1 calc R U . . .
C3 C 0.7334(6) 0.6134(6) 0.3980(4) 0.050(2) Uani 1 1 d . . . . .
H3 H 0.751364 0.669318 0.376129 0.060 Uiso 1 1 calc R U . . .
C4 C 0.7762(6) 0.6165(5) 0.4514(3) 0.0487(19) Uani 1 1 d . . . . .
H4 H 0.823176 0.674673 0.467330 0.058 Uiso 1 1 calc R U . . .
C5 C 0.7493(5) 0.5330(5) 0.4815(3) 0.0365(16) Uani 1 1 d . . . . .
C6 C 0.7913(5) 0.5303(5) 0.5385(3) 0.0382(16) Uani 1 1 d . . . . .
C7 C 0.8474(6) 0.6101(6) 0.5724(4) 0.052(2) Uani 1 1 d . . . . .
H7 H 0.860806 0.670167 0.558648 0.062 Uiso 1 1 calc R U . . .
C8 C 0.8832(6) 0.6012(6) 0.6257(4) 0.055(2) Uani 1 1 d . . . . .
H8 H 0.919871 0.654592 0.649979 0.065 Uiso 1 1 calc R U . . .
C9 C 0.8652(5) 0.5142(6) 0.6432(4) 0.050(2) Uani 1 1 d . . . . .
H9 H 0.892219 0.507054 0.678787 0.060 Uiso 1 1 calc R U . . .
C10 C 0.8078(5) 0.4370(6) 0.6090(3) 0.0454(19) Uani 1 1 d . . . . .
H10 H 0.794651 0.376691 0.622176 0.054 Uiso 1 1 calc R U . . .
N3 N 1.0132(6) 0.6756(6) 0.7529(4) 0.072(3) Uani 1 1 d . . . . .
C11 C 1.0697(6) 0.7346(7) 0.7817(4) 0.054(2) Uani 1 1 d . . . . .
O1W O 0.7931(7) 0.3313(6) 0.7490(4) 0.120(3) Uani 1 1 d . . . . .
H1A H 0.837669 0.332303 0.727537 0.180 Uiso 1 1 d R U . . .
H1B H 0.814877 0.389427 0.759553 0.180 Uiso 1 1 d R U . . .
O2W O 0.6710(9) 0.1624(8) 0.7907(5) 0.161(4) Uani 1 1 d . . . . .
H2A H 0.666882 0.119972 0.815534 0.242 Uiso 1 1 d R U . . .
H2B H 0.718919 0.216538 0.800093 0.242 Uiso 1 1 d R U . . .
O3W O 0.666667 0.333333 0.833333 0.120(3) Uani 1 6 d S T P . .
H3A H 0.648575 0.278830 0.849593 0.180 Uiso 0.0834 1 d R U P . .
H3B H 0.615504 0.336324 0.830314 0.180 Uiso 0.0834 1 d R U P . .

loop_
_atom_site_aniso_label
_atom_site_aniso_U_11
_atom_site_aniso_U_22
_atom_site_aniso_U_33
_atom_site_aniso_U_23
_atom_site_aniso_U_13
_atom_site_aniso_U_12
Au 0.0468(3) 0.0511(3) 0.0366(3) 0.00086(18) 0.00208(17) 0.0302(2)
Ni 0.0351(6) 0.0351(6) 0.0263(7) 0.000 0.000 0.0176(3)
N1 0.040(3) 0.042(3) 0.032(3) 0.004(3) 0.004(3) 0.025(3)
N2 0.032(3) 0.042(4) 0.033(3) -0.004(3) -0.002(2) 0.017(3)
C1 0.053(5) 0.040(4) 0.032(4) 0.002(3) 0.001(3) 0.028(4)
C2 0.056(5) 0.057(5) 0.033(4) 0.010(3) 0.006(3) 0.036(4)
C3 0.055(5) 0.046(5) 0.052(5) 0.019(4) 0.018(4) 0.028(4)
C4 0.054(5) 0.040(4) 0.046(5) 0.004(4) 0.009(4) 0.019(4)
C5 0.037(4) 0.031(4) 0.038(4) -0.004(3) 0.003(3) 0.015(3)
C6 0.039(4) 0.037(4) 0.038(4) -0.004(3) 0.002(3) 0.019(3)
C7 0.053(5) 0.044(5) 0.051(5) -0.009(4) -0.008(4) 0.019(4)
C8 0.044(5) 0.061(6) 0.048(5) -0.018(4) -0.005(4) 0.018(4)
C9 0.035(4) 0.066(6) 0.043(5) -0.012(4) -0.011(3) 0.021(4)
C10 0.047(5) 0.050(5) 0.037(4) -0.004(3) -0.008(3) 0.022(4)
N3 0.074(6) 0.084(6) 0.063(5) -0.029(5) -0.018(4) 0.042(5)
C11 0.062(6) 0.068(6) 0.046(5) 0.000(4) 0.005(4) 0.043(5)
O1W 0.148(8) 0.075(5) 0.122(7) 0.006(5) -0.050(6) 0.044(5)
O2W 0.192(12) 0.164(11) 0.138(9) 0.000(8) -0.001(8) 0.097(10)
O3W 0.148(8) 0.075(5) 0.122(7) 0.006(5) -0.050(6) 0.044(5)

loop_
_atom_type_symbol
_atom_type_description
_atom_type_scat_dispersion_real
_atom_type_scat_dispersion_imag
_atom_type_scat_source
C C 0.0033 0.0016 'International Tables Vol C Tables 4.2.6.8 and 6.1.1.4'
H H 0.0000 0.0000 'International Tables Vol C Tables 4.2.6.8 and 6.1.1.4'
N N 0.0061 0.0033 'International Tables Vol C Tables 4.2.6.8 and 6.1.1.4'
Au Au -2.0133 8.8022 'International Tables Vol C Tables 4.2.6.8 and 6.1.1.4'
Ni Ni 0.3393 1.1124 'International Tables Vol C Tables 4.2.6.8 and 6.1.1.4'
O O 0.0106 0.0060 'International Tables Vol C Tables 4.2.6.8 and 6.1.1.4'

loop_
_geom_angle_atom_site_label_1
_geom_angle_atom_site_label_2
_geom_angle_atom_site_label_3
_geom_angle
_geom_angle_site_symmetry_1
_geom_angle_site_symmetry_3
_geom_angle_publ_flag
C11 Au C11 180.0 16_766 . ?
N1 Ni N1 94.5(2) 3_665 . ?
N1 Ni N1 94.5(2) 3_665 2_655 ?
N1 Ni N1 94.5(2) . 2_655 ?
N1 Ni N2 78.9(2) 3_665 3_665 ?
N1 Ni N2 170.1(2) . 3_665 ?
N1 Ni N2 93.4(2) 2_655 3_665 ?
N1 Ni N2 170.1(2) 3_665 2_655 ?
N1 Ni N2 93.3(2) . 2_655 ?
N1 Ni N2 78.9(2) 2_655 2_655 ?
N2 Ni N2 94.0(2) 3_665 2_655 ?
N1 Ni N2 93.3(2) 3_665 . ?
N1 Ni N2 78.9(2) . . ?
N1 Ni N2 170.1(2) 2_655 . ?
N2 Ni N2 94.0(2) 3_665 . ?
N2 Ni N2 94.0(2) 2_655 . ?
C1 N1 C5 118.7(6) . . ?
C1 N1 Ni 126.9(5) . . ?
C5 N1 Ni 114.3(4) . . ?
C10 N2 C6 118.9(6) . . ?
C10 N2 Ni 126.5(5) . . ?
C6 N2 Ni 114.1(4) . . ?
N1 C1 C2 122.3(7) . . ?
C1 C2 C3 119.1(7) . . ?
C4 C3 C2 119.2(7) . . ?
C3 C4 C5 118.8(7) . . ?
N1 C5 C4 121.7(7) . . ?
N1 C5 C6 116.1(6) . . ?
C4 C5 C6 122.2(6) . . ?
N2 C6 C7 120.8(7) . . ?
N2 C6 C5 116.0(6) . . ?
C7 C6 C5 123.2(7) . . ?
C8 C7 C6 119.4(8) . . ?
C9 C8 C7 118.8(7) . . ?
C8 C9 C10 119.8(8) . . ?
N2 C10 C9 122.1(8) . . ?
N3 C11 Au 178.2(9) . . ?

loop_
_geom_bond_atom_site_label_1
_geom_bond_atom_site_label_2
_geom_bond_distance
_geom_bond_site_symmetry_2
_geom_bond_publ_flag
Au C11 1.984(10) 16_766 ?
Au C11 1.984(10) . ?
Ni N1 2.091(6) 3_665 ?
Ni N1 2.091(6) . ?
Ni N1 2.091(6) 2_655 ?
Ni N2 2.091(6) 3_665 ?
Ni N2 2.091(6) 2_655 ?
Ni N2 2.091(6) . ?
N1 C1 1.336(9) . ?
N1 C5 1.351(9) . ?
N2 C10 1.331(9) . ?
N2 C6 1.355(9) . ?
C1 C2 1.378(10) . ?
C2 C3 1.385(11) . ?
C3 C4 1.378(11) . ?
C4 C5 1.391(10) . ?
C5 C6 1.465(10) . ?
C6 C7 1.393(10) . ?
C7 C8 1.374(11) . ?
C8 C9 1.366(12) . ?
C9 C10 1.376(11) . ?
N3 C11 1.150(11) . ?
